data_2226847
loop_
_publ_author_name
'Choi, Hong Dae'
'Seo, Pil Ja'
'Son, Byeng Wha'
'Lee, Uk'

_publ_section_title
;
 1-Ethylsulfinyl-2-(4-iodophenyl)naphtho[2,1-<i>b</i>]furan
;
_journal_coeditor_code DS2042
_journal_issue 8
_journal_name_full 'Acta Crystallographica Section E'
_journal_page_first o2128
_journal_paper_doi 10.1107/S1600536810029144
_journal_volume 66
_journal_year 2010
_chemical_formula_iupac 'C20 H15 I O2 S'
_chemical_formula_moiety 'C20 H15 I O2 S'
_chemical_formula_sum 'C20 H15 I O2 S'
_chemical_formula_weight 446.28
_chemical_name_systematic
;
1-Ethylsulfinyl-2-(4-iodophenyl)naphtho[2,1-<i>b</i>]furan
;
_space_group_IT_number 14
_symmetry_cell_setting monoclinic
_symmetry_space_group_name_Hall '-P 2ybc'
_symmetry_space_group_name_H-M 'P 1 21/c 1'
_atom_sites_solution_hydrogens difmap
_atom_sites_solution_primary direct
_atom_sites_solution_secondary difmap
_audit_creation_method 'form.cif (version 2.0)'
_cell_angle_alpha 90.00
_cell_angle_beta 105.899(2)
_cell_angle_gamma 90.00
_cell_formula_units_Z 4
_cell_length_a 9.1240(5)
_cell_length_b 12.4302(6)
_cell_length_c 15.8520(8)
_cell_measurement_reflns_used 3937
_cell_measurement_temperature 174(2)
_cell_measurement_theta_max 27.49
_cell_measurement_theta_min 2.11
_cell_volume 1729.05(15)
_computing_cell_refinement '<i>SAINT</i> (Bruker, 2009)'
_computing_data_collection '<i>APEX2</i> (Bruker, 2009)'
_computing_data_reduction '<i>SAINT</i> (Bruker, 2009)'
_computing_molecular_graphics '<i>ORTEP-3</i> (Farrugia, 1997) and <i>DIAMOND</i> (Brandenburg, 1998)'
_computing_publication_material <i>SHELXL97</i>
_computing_structure_refinement '<i>SHELXL97</i> (Sheldrick, 2008)'
_computing_structure_solution '<i>SHELXS97</i> (Sheldrick, 2008)'
_diffrn_ambient_temperature 174(2)
_diffrn_detector_area_resol_mean 10.0
_diffrn_measured_fraction_theta_full 0.994
_diffrn_measured_fraction_theta_max 0.994
_diffrn_measurement_device_type 'Bruker SMART APEXII CCD'
_diffrn_measurement_method '\f and \w scans'
_diffrn_radiation_monochromator 'graphite multilayer'
_diffrn_radiation_source 'rotating anode'
_diffrn_radiation_type MoK\a
_diffrn_radiation_wavelength 0.71073
_diffrn_reflns_av_R_equivalents 0.0382
_diffrn_reflns_av_sigmaI/netI 0.0324
_diffrn_reflns_limit_h_max 11
_diffrn_reflns_limit_h_min -11
_diffrn_reflns_limit_k_max 13
_diffrn_reflns_limit_k_min -16
_diffrn_reflns_limit_l_max 19
_diffrn_reflns_limit_l_min -20
_diffrn_reflns_number 14865
_diffrn_reflns_theta_full 27.49
_diffrn_reflns_theta_max 27.49
_diffrn_reflns_theta_min 2.11
_diffrn_standards_number 0
_exptl_absorpt_coefficient_mu 1.982
_exptl_absorpt_correction_T_max 0.8249
_exptl_absorpt_correction_T_min 0.6187
_exptl_absorpt_correction_type multi-scan
_exptl_absorpt_process_details '(SADABS; Bruker, 2009)'
_exptl_crystal_colour colourless
_exptl_crystal_density_diffrn 1.714
_exptl_crystal_density_method 'not measured'
_exptl_crystal_description block
_exptl_crystal_F_000 880
_exptl_crystal_size_max 0.27
_exptl_crystal_size_mid 0.23
_exptl_crystal_size_min 0.10
_refine_diff_density_max 0.370
_refine_diff_density_min -1.284
_refine_ls_extinction_method none
_refine_ls_goodness_of_fit_ref 1.087
_refine_ls_hydrogen_treatment constr
_refine_ls_matrix_type full
_refine_ls_number_parameters 218
_refine_ls_number_reflns 3937
_refine_ls_number_restraints 0
_refine_ls_restrained_S_all 1.087
_refine_ls_R_factor_all 0.0320
_refine_ls_R_factor_gt 0.0284
_refine_ls_shift/su_max 0.001
_refine_ls_shift/su_mean 0.000
_refine_ls_structure_factor_coef Fsqd
_refine_ls_weighting_details 'calc w=1/[\s^2^(Fo^2^)+(0.0453P)^2^+0.6527P] where P=(Fo^2^+2Fc^2^)/3'
_refine_ls_weighting_scheme calc
_refine_ls_wR_factor_gt 0.0813
_refine_ls_wR_factor_ref 0.0837
_reflns_number_gt 3511
_reflns_number_total 3937
_reflns_threshold_expression I>2\s(I)
_cod_data_source_file ds2042.cif
_cod_data_source_block I
_cod_original_sg_symbol_H-M P21/c
_cod_database_code 2226847
_cod_database_fobs_code 2226847

loop_
_symmetry_equiv_pos_as_xyz
'x, y, z'
'-x, y+1/2, -z+1/2'
'-x, -y, -z'
'x, -y-1/2, z-1/2'

loop_
_atom_site_type_symbol
_atom_site_label
_atom_site_fract_x
_atom_site_fract_y
_atom_site_fract_z
_atom_site_U_iso_or_equiv
_atom_site_adp_type
_atom_site_calc_flag
_atom_site_refinement_flags
_atom_site_occupancy
_atom_site_disorder_assembly
_atom_site_disorder_group
I I 0.00380(2) 0.277333(14) 0.601089(11) 0.03776(9) Uani d . 1 . .
S S 0.45899(6) 0.76556(4) 0.55355(4) 0.02160(13) Uani d . 1 . .
O O1 0.70925(17) 0.52550(13) 0.67638(10) 0.0239(3) Uani d . 1 . .
O O2 0.48599(18) 0.87424(14) 0.59467(10) 0.0285(4) Uani d . 1 . .
C C1 0.6068(2) 0.67815(18) 0.60936(13) 0.0205(4) Uani d . 1 . .
C C2 0.7714(2) 0.69096(19) 0.63592(13) 0.0213(4) Uani d . 1 . .
C C3 0.8780(3) 0.77275(18) 0.62844(15) 0.0238(5) Uani d . 1 . .
C C4 0.8389(3) 0.8777(2) 0.59683(15) 0.0275(5) Uani d . 1 . .
H H4 0.7348 0.8988 0.5798 0.033 Uiso calc R 1 . .
C C5 0.9491(3) 0.9498(2) 0.59032(17) 0.0364(6) Uani d . 1 . .
H H5 0.9206 1.0196 0.5674 0.044 Uiso calc R 1 . .
C C6 1.1048(3) 0.9209(3) 0.61747(18) 0.0406(7) Uani d . 1 . .
H H6 1.1807 0.9712 0.6128 0.049 Uiso calc R 1 . .
C C7 1.1455(3) 0.8211(3) 0.65028(16) 0.0359(6) Uani d . 1 . .
H H7 1.2505 0.8026 0.6688 0.043 Uiso calc R 1 . .
C C8 1.0358(3) 0.7438(2) 0.65766(15) 0.0289(5) Uani d . 1 . .
C C9 1.0814(3) 0.6397(2) 0.69298(15) 0.0311(5) Uani d . 1 . .
H H9 1.1868 0.6221 0.7095 0.037 Uiso calc R 1 . .
C C10 0.9800(3) 0.5649(2) 0.70387(15) 0.0292(5) Uani d . 1 . .
H H10 1.0113 0.4967 0.7297 0.035 Uiso calc R 1 . .
C C11 0.8256(2) 0.59444(19) 0.67454(14) 0.0230(4) Uani d . 1 . .
C C12 0.5766(2) 0.57813(18) 0.63581(13) 0.0206(4) Uani d . 1 . .
C C13 0.4390(2) 0.51475(17) 0.62874(13) 0.0203(4) Uani d . 1 . .
C C14 0.4302(3) 0.44819(18) 0.69846(14) 0.0242(5) Uani d . 1 . .
H H14 0.5106 0.4485 0.7512 0.029 Uiso calc R 1 . .
C C15 0.3056(3) 0.38198(19) 0.69132(15) 0.0259(5) Uani d . 1 . .
H H15 0.3000 0.3372 0.7389 0.031 Uiso calc R 1 . .
C C16 0.1890(3) 0.38172(18) 0.61392(14) 0.0234(4) Uani d . 1 . .
C C17 0.1941(2) 0.44740(18) 0.54422(14) 0.0234(4) Uani d . 1 . .
H H17 0.1127 0.4469 0.4918 0.028 Uiso calc R 1 . .
C C18 0.3187(2) 0.51365(18) 0.55162(14) 0.0225(4) Uani d . 1 . .
H H18 0.3227 0.5589 0.5040 0.027 Uiso calc R 1 . .
C C19 0.5111(3) 0.77015(18) 0.45098(15) 0.0274(5) Uani d . 1 . .
H H19A 0.6212 0.7860 0.4630 0.033 Uiso calc R 1 . .
H H19B 0.4914 0.6992 0.4216 0.033 Uiso calc R 1 . .
C C20 0.4199(4) 0.8559(2) 0.39126(19) 0.0442(7) Uani d . 1 . .
H H20A 0.3111 0.8389 0.3779 0.066 Uiso calc R 1 . .
H H20B 0.4506 0.8585 0.3367 0.066 Uiso calc R 1 . .
H H20C 0.4391 0.9260 0.4206 0.066 Uiso calc R 1 . .

loop_
_atom_site_aniso_label
_atom_site_aniso_U_11
_atom_site_aniso_U_22
_atom_site_aniso_U_33
_atom_site_aniso_U_12
_atom_site_aniso_U_13
_atom_site_aniso_U_23
I 0.04151(13) 0.03477(14) 0.03818(12) -0.01862(7) 0.01291(8) -0.00299(6)
S 0.0202(3) 0.0193(3) 0.0249(3) 0.0019(2) 0.0054(2) -0.0001(2)
O1 0.0217(7) 0.0252(8) 0.0241(8) 0.0026(6) 0.0052(6) 0.0041(6)
O2 0.0315(9) 0.0215(9) 0.0344(9) 0.0020(7) 0.0120(7) -0.0055(6)
C1 0.0198(10) 0.0248(11) 0.0174(9) 0.0003(9) 0.0061(7) -0.0011(8)
C2 0.0201(10) 0.0270(11) 0.0173(10) 0.0010(9) 0.0059(7) -0.0020(8)
C3 0.0231(11) 0.0301(13) 0.0204(10) -0.0055(9) 0.0097(8) -0.0048(9)
C4 0.0302(11) 0.0277(12) 0.0269(11) -0.0060(10) 0.0118(9) -0.0060(9)
C5 0.0441(15) 0.0345(15) 0.0338(13) -0.0145(12) 0.0158(11) -0.0081(11)
C6 0.0355(14) 0.0529(18) 0.0376(14) -0.0217(13) 0.0169(11) -0.0139(13)
C7 0.0257(12) 0.0539(18) 0.0304(13) -0.0126(12) 0.0114(9) -0.0121(12)
C8 0.0221(10) 0.0446(14) 0.0212(11) -0.0045(10) 0.0077(8) -0.0077(10)
C9 0.0195(10) 0.0498(16) 0.0232(11) 0.0065(11) 0.0045(8) -0.0061(11)
C10 0.0234(11) 0.0410(14) 0.0221(11) 0.0094(10) 0.0044(8) -0.0018(10)
C11 0.0206(10) 0.0285(12) 0.0201(10) 0.0004(9) 0.0060(7) -0.0013(8)
C12 0.0205(10) 0.0217(11) 0.0193(10) 0.0020(8) 0.0048(7) -0.0007(8)
C13 0.0235(10) 0.0186(10) 0.0203(10) 0.0004(8) 0.0085(8) -0.0001(8)
C14 0.0264(11) 0.0254(12) 0.0198(10) 0.0012(9) 0.0045(8) 0.0012(8)
C15 0.0330(12) 0.0230(12) 0.0232(11) -0.0001(9) 0.0105(9) 0.0035(9)
C16 0.0264(11) 0.0195(11) 0.0265(11) -0.0031(9) 0.0110(8) -0.0029(9)
C17 0.0237(10) 0.0262(11) 0.0205(10) 0.0012(9) 0.0065(8) -0.0024(9)
C18 0.0261(10) 0.0236(11) 0.0191(10) 0.0006(9) 0.0083(8) 0.0029(8)
C19 0.0360(13) 0.0250(13) 0.0207(11) 0.0006(10) 0.0067(9) 0.0010(9)
C20 0.0500(17) 0.0410(16) 0.0373(15) 0.0042(14) 0.0045(12) 0.0157(12)

loop_
_atom_type_symbol
_atom_type_description
_atom_type_scat_dispersion_real
_atom_type_scat_dispersion_imag
_atom_type_scat_source
C C 0.0033 0.0016 'International Tables Vol C Tables 4.2.6.8 and 6.1.1.4'
H H 0.0000 0.0000 'International Tables Vol C Tables 4.2.6.8 and 6.1.1.4'
O O 0.0106 0.0060 'International Tables Vol C Tables 4.2.6.8 and 6.1.1.4'
S S 0.1246 0.1234 'International Tables Vol C Tables 4.2.6.8 and 6.1.1.4'
I I -0.4742 1.8119 'International Tables Vol C Tables 4.2.6.8 and 6.1.1.4'

loop_
_geom_angle_atom_site_label_1
_geom_angle_atom_site_label_2
_geom_angle_atom_site_label_3
_geom_angle_site_symmetry_1
_geom_angle_site_symmetry_3
_geom_angle
_geom_angle_publ_flag
O2 S C1 . . 109.02(10) ?
O2 S C19 . . 108.10(10) ?
C1 S C19 . . 96.68(11) ?
C11 O1 C12 . . 106.32(17) ?
C12 C1 C2 . . 106.90(19) ?
C12 C1 S . . 121.54(16) ?
C2 C1 S . . 131.56(17) ?
C11 C2 C3 . . 119.1(2) ?
C11 C2 C1 . . 104.5(2) ?
C3 C2 C1 . . 136.4(2) ?
C4 C3 C8 . . 118.8(2) ?
C4 C3 C2 . . 125.1(2) ?
C8 C3 C2 . . 116.1(2) ?
C5 C4 C3 . . 120.8(2) ?
C5 C4 H4 . . 119.6 ?
C3 C4 H4 . . 119.6 ?
C4 C5 C6 . . 120.5(3) ?
C4 C5 H5 . . 119.7 ?
C6 C5 H5 . . 119.7 ?
C7 C6 C5 . . 119.7(2) ?
C7 C6 H6 . . 120.2 ?
C5 C6 H6 . . 120.2 ?
C6 C7 C8 . . 121.8(3) ?
C6 C7 H7 . . 119.1 ?
C8 C7 H7 . . 119.1 ?
C7 C8 C9 . . 120.8(2) ?
C7 C8 C3 . . 118.3(3) ?
C9 C8 C3 . . 120.9(2) ?
C10 C9 C8 . . 122.4(2) ?
C10 C9 H9 . . 118.8 ?
C8 C9 H9 . . 118.8 ?
C9 C10 C11 . . 115.8(2) ?
C9 C10 H10 . . 122.1 ?
C11 C10 H10 . . 122.1 ?
O1 C11 C2 . . 111.62(18) ?
O1 C11 C10 . . 122.8(2) ?
C2 C11 C10 . . 125.5(2) ?
C1 C12 O1 . . 110.63(18) ?
C1 C12 C13 . . 135.2(2) ?
O1 C12 C13 . . 114.11(18) ?
C14 C13 C18 . . 118.8(2) ?
C14 C13 C12 . . 119.50(18) ?
C18 C13 C12 . . 121.60(19) ?
C15 C14 C13 . . 120.7(2) ?
C15 C14 H14 . . 119.6 ?
C13 C14 H14 . . 119.6 ?
C14 C15 C16 . . 119.2(2) ?
C14 C15 H15 . . 120.4 ?
C16 C15 H15 . . 120.4 ?
C17 C16 C15 . . 121.3(2) ?
C17 C16 I . . 119.33(16) ?
C15 C16 I . . 119.35(17) ?
C18 C17 C16 . . 119.3(2) ?
C18 C17 H17 . . 120.3 ?
C16 C17 H17 . . 120.3 ?
C17 C18 C13 . . 120.6(2) ?
C17 C18 H18 . . 119.7 ?
C13 C18 H18 . . 119.7 ?
C20 C19 S . . 110.37(19) ?
C20 C19 H19A . . 109.6 ?
S C19 H19A . . 109.6 ?
C20 C19 H19B . . 109.6 ?
S C19 H19B . . 109.6 ?
H19A C19 H19B . . 108.1 ?
C19 C20 H20A . . 109.5 ?
C19 C20 H20B . . 109.5 ?
H20A C20 H20B . . 109.5 ?
C19 C20 H20C . . 109.5 ?
H20A C20 H20C . . 109.5 ?
H20B C20 H20C . . 109.5 ?

loop_
_geom_bond_atom_site_label_1
_geom_bond_atom_site_label_2
_geom_bond_site_symmetry_2
_geom_bond_distance
_geom_bond_publ_flag
I C16 . 2.096(2) ?
S O2 . 1.4908(18) ?
S C1 . 1.769(2) ?
S C19 . 1.816(3) ?
O1 C11 . 1.371(3) ?
O1 C12 . 1.371(2) ?
C1 C12 . 1.364(3) ?
C1 C2 . 1.453(3) ?
C2 C11 . 1.376(3) ?
C2 C3 . 1.434(3) ?
C3 C4 . 1.407(3) ?
C3 C8 . 1.432(3) ?
C4 C5 . 1.372(4) ?
C4 H4 . 0.9500 ?
C5 C6 . 1.413(4) ?
C5 H5 . 0.9500 ?
C6 C7 . 1.358(4) ?
C6 H6 . 0.9500 ?
C7 C8 . 1.414(4) ?
C7 H7 . 0.9500 ?
C8 C9 . 1.426(4) ?
C9 C10 . 1.356(4) ?
C9 H9 . 0.9500 ?
C10 C11 . 1.406(3) ?
C10 H10 . 0.9500 ?
C12 C13 . 1.460(3) ?
C13 C14 . 1.401(3) ?
C13 C18 . 1.402(3) ?
C14 C15 . 1.382(3) ?
C14 H14 . 0.9500 ?
C15 C16 . 1.386(3) ?
C15 H15 . 0.9500 ?
C16 C17 . 1.385(3) ?
C17 C18 . 1.382(3) ?
C17 H17 . 0.9500 ?
C18 H18 . 0.9500 ?
C19 C20 . 1.515(3) ?
C19 H19A . 0.9900 ?
C19 H19B . 0.9900 ?
C20 H20A . 0.9800 ?
C20 H20B . 0.9800 ?
C20 H20C . 0.9800 ?

loop_
_geom_hbond_atom_site_label_D
_geom_hbond_atom_site_label_H
_geom_hbond_atom_site_label_A
_geom_hbond_site_symmetry_A
_geom_hbond_distance_DH
_geom_hbond_distance_HA
_geom_hbond_distance_DA
_geom_hbond_angle_DHA
C20 H20C O2 3_676 0.98 2.60 3.454(4) 145.1
C19 H19B Cg 3_666 0.99 2.77 3.501(3) 131.1

loop_
_geom_torsion_atom_site_label_1
_geom_torsion_atom_site_label_2
_geom_torsion_atom_site_label_3
_geom_torsion_atom_site_label_4
_geom_torsion_site_symmetry_1
_geom_torsion_site_symmetry_2
_geom_torsion_site_symmetry_3
_geom_torsion_site_symmetry_4
_geom_torsion
_geom_torsion_publ_flag
O2 S C1 C12 . . . . 132.48(18) ?
C19 S C1 C12 . . . . -115.73(19) ?
O2 S C1 C2 . . . . -47.7(2) ?
C19 S C1 C2 . . . . 64.1(2) ?
C12 C1 C2 C11 . . . . 1.5(2) ?
S C1 C2 C11 . . . . -178.31(17) ?
C12 C1 C2 C3 . . . . 179.1(2) ?
S C1 C2 C3 . . . . -0.8(4) ?
C11 C2 C3 C4 . . . . -174.8(2) ?
C1 C2 C3 C4 . . . . 7.9(4) ?
C11 C2 C3 C8 . . . . 3.8(3) ?
C1 C2 C3 C8 . . . . -173.5(2) ?
C8 C3 C4 C5 . . . . 2.9(3) ?
C2 C3 C4 C5 . . . . -178.6(2) ?
C3 C4 C5 C6 . . . . -1.7(4) ?
C4 C5 C6 C7 . . . . 0.0(4) ?
C5 C6 C7 C8 . . . . 0.5(4) ?
C6 C7 C8 C9 . . . . -179.5(2) ?
C6 C7 C8 C3 . . . . 0.7(4) ?
C4 C3 C8 C7 . . . . -2.4(3) ?
C2 C3 C8 C7 . . . . 178.9(2) ?
C4 C3 C8 C9 . . . . 177.9(2) ?
C2 C3 C8 C9 . . . . -0.8(3) ?
C7 C8 C9 C10 . . . . 177.7(2) ?
C3 C8 C9 C10 . . . . -2.6(4) ?
C8 C9 C10 C11 . . . . 2.7(3) ?
C12 O1 C11 C2 . . . . 1.5(2) ?
C12 O1 C11 C10 . . . . -174.6(2) ?
C3 C2 C11 O1 . . . . -179.95(19) ?
C1 C2 C11 O1 . . . . -1.9(2) ?
C3 C2 C11 C10 . . . . -3.9(3) ?
C1 C2 C11 C10 . . . . 174.1(2) ?
C9 C10 C11 O1 . . . . 176.2(2) ?
C9 C10 C11 C2 . . . . 0.6(3) ?
C2 C1 C12 O1 . . . . -0.7(2) ?
S C1 C12 O1 . . . . 179.19(14) ?
C2 C1 C12 C13 . . . . -178.5(2) ?
S C1 C12 C13 . . . . 1.3(4) ?
C11 O1 C12 C1 . . . . -0.5(2) ?
C11 O1 C12 C13 . . . . 177.89(17) ?
C1 C12 C13 C14 . . . . -143.3(3) ?
O1 C12 C13 C14 . . . . 38.9(3) ?
C1 C12 C13 C18 . . . . 40.6(4) ?
O1 C12 C13 C18 . . . . -137.2(2) ?
C18 C13 C14 C15 . . . . 0.4(3) ?
C12 C13 C14 C15 . . . . -175.7(2) ?
C13 C14 C15 C16 . . . . 0.2(4) ?
C14 C15 C16 C17 . . . . -0.9(4) ?
C14 C15 C16 I . . . . 177.76(17) ?
C15 C16 C17 C18 . . . . 0.7(3) ?
I C16 C17 C18 . . . . -177.86(17) ?
C16 C17 C18 C13 . . . . 0.0(3) ?
C14 C13 C18 C17 . . . . -0.6(3) ?
C12 C13 C18 C17 . . . . 175.5(2) ?
O2 S C19 C20 . . . . -57.7(2) ?
C1 S C19 C20 . . . . -170.25(19) ?
